data_4339485
loop_
_publ_author_name
'Li, Pei-Xin'
'Jiang, Hai-Long'
'Feng, Mei-Ling'
'Mao, Jiang-Gao'

_publ_section_title
;
 New organically templated copper(I) sulfites: the role of sulfite anion
 as both soft and hard ligand.
;
_journal_issue 20
_journal_name_full 'Inorganic chemistry'
_journal_page_first 8302
_journal_page_last 8308
_journal_paper_doi 10.1021/ic7009622
_journal_volume 46
_journal_year 2007
_chemical_formula_sum 'C7 H12 Cu3 N5 O3 S'
_chemical_formula_weight 436.90
_chemical_name_systematic
; 
 ? 
;
_space_group_IT_number 2
_symmetry_cell_setting triclinic
_symmetry_space_group_name_Hall '-P 1'
_symmetry_space_group_name_H-M 'P -1'
_atom_sites_solution_hydrogens geom
_atom_sites_solution_primary direct
_atom_sites_solution_secondary difmap
_audit_creation_method SHELXL-97
_cell_angle_alpha 82.32(2)
_cell_angle_beta 88.47(3)
_cell_angle_gamma 67.021(12)
_cell_formula_units_Z 2
_cell_length_a 7.452(6)
_cell_length_b 8.103(6)
_cell_length_c 11.452(8)
_cell_measurement_temperature 293(2)
_cell_volume 630.7(8)
_computing_structure_refinement 'SHELXL-97 (Sheldrick, 1997)'
_computing_structure_solution 'SHELXS-97 (Sheldrick, 1990)'
_diffrn_ambient_temperature 293(2)
_diffrn_measured_fraction_theta_full 0.988
_diffrn_measured_fraction_theta_max 0.988
_diffrn_measurement_device_type 'Rigaku Mercury CCD'
_diffrn_measurement_method 'narrow frame method'
_diffrn_radiation_monochromator graphite
_diffrn_radiation_source 'fine-focus sealed tube'
_diffrn_radiation_type MoK\a
_diffrn_radiation_wavelength 0.71073
_diffrn_reflns_av_R_equivalents 0.0444
_diffrn_reflns_av_sigmaI/netI 0.0847
_diffrn_reflns_limit_h_max 9
_diffrn_reflns_limit_h_min -9
_diffrn_reflns_limit_k_max 10
_diffrn_reflns_limit_k_min -9
_diffrn_reflns_limit_l_max 11
_diffrn_reflns_limit_l_min -14
_diffrn_reflns_number 5025
_diffrn_reflns_theta_full 27.48
_diffrn_reflns_theta_max 27.48
_diffrn_reflns_theta_min 2.76
_diffrn_standards_decay_% <1.0%
_exptl_absorpt_coefficient_mu 5.187
_exptl_absorpt_correction_T_max 1.0
_exptl_absorpt_correction_T_min 0.844
_exptl_absorpt_correction_type multi-scan
_exptl_crystal_colour colorless
_exptl_crystal_density_diffrn 2.301
_exptl_crystal_density_method 'not measured'
_exptl_crystal_description needle
_exptl_crystal_F_000 432
_exptl_crystal_size_max 0.10
_exptl_crystal_size_mid 0.04
_exptl_crystal_size_min 0.02
_refine_diff_density_max 0.831
_refine_diff_density_min -0.840
_refine_diff_density_rms 0.164
_refine_ls_extinction_method none
_refine_ls_goodness_of_fit_ref 1.082
_refine_ls_hydrogen_treatment constr
_refine_ls_matrix_type full
_refine_ls_number_parameters 172
_refine_ls_number_reflns 2858
_refine_ls_number_restraints 0
_refine_ls_restrained_S_all 1.082
_refine_ls_R_factor_all 0.0994
_refine_ls_R_factor_gt 0.0601
_refine_ls_shift/su_max 0.002
_refine_ls_shift/su_mean 0.000
_refine_ls_structure_factor_coef Fsqd
_refine_ls_weighting_details 'calc w=1/[\s^2^(Fo^2^)+(0.0256P)^2^+1.7862P] where P=(Fo^2^+2Fc^2^)/3'
_refine_ls_weighting_scheme calc
_refine_ls_wR_factor_gt 0.0973
_refine_ls_wR_factor_ref 0.1144
_reflns_number_gt 1906
_reflns_number_total 2858
_reflns_threshold_expression >2sigma(I)
_cod_data_source_file ic7009622-file001.cif
_cod_data_source_block Cu-CN-SO3-pip
_cod_depositor_comments
;
The following automatic conversions were performed:

'_exptl_absorpt_correction_type' value 'Multi-scan' changed to
'multi-scan' according to
/usr/data/users/saulius/automatic-downloads/retrospective/ACS/lib/dictionaries/cif_core.dic
dictionary named 'cif_core.dic' version 2.4.2 from 2011-04-26.

Automatic conversion script
Id: cif_fix_values 2281 2013-09-26 08:29:07Z andrius 
;
_cod_original_sg_symbol_H-M P-1
_cod_database_code 4339485

loop_
_symmetry_equiv_pos_as_xyz
'x, y, z'
'-x, -y, -z'

loop_
_atom_site_label
_atom_site_type_symbol
_atom_site_fract_x
_atom_site_fract_y
_atom_site_fract_z
_atom_site_U_iso_or_equiv
_atom_site_adp_type
_atom_site_occupancy
_atom_site_symmetry_multiplicity
_atom_site_calc_flag
_atom_site_refinement_flags
Cu1 Cu 0.35997(12) 0.33519(11) 0.07482(7) 0.0281(2) Uani 1 1 d .
Cu2 Cu 0.48782(14) 0.37903(13) 0.29911(7) 0.0346(3) Uani 1 1 d .
Cu3 Cu 0.77734(14) -0.34757(14) 0.29848(8) 0.0374(3) Uani 1 1 d .
S1 S 0.5842(2) -0.0319(2) 0.23523(13) 0.0188(3) Uani 1 1 d .
O1 O 0.6393(7) 0.0736(6) 0.3172(4) 0.0307(11) Uani 1 1 d .
O2 O 0.5709(6) 0.0708(6) 0.1112(4) 0.0257(11) Uani 1 1 d .
O3 O 0.3764(6) -0.0090(6) 0.2596(4) 0.0270(11) Uani 1 1 d .
N1 N 0.3775(9) 0.3725(8) 0.4529(5) 0.0327(14) Uani 1 1 d .
N2 N 0.3992(9) 0.4163(8) -0.0870(5) 0.0332(14) Uani 1 1 d .
N3 N 1.0104(8) -0.4847(7) 0.2240(5) 0.0298(14) Uani 1 1 d .
N4 N 0.1610(8) 0.0092(7) 0.0605(4) 0.0226(12) Uani 1 1 d .
H4A H 0.2146 0.0257 0.1252 0.027 Uiso 1 1 calc R
H4B H 0.2513 -0.0144 0.0045 0.027 Uiso 1 1 calc R
N5 N 0.1844(8) 0.0003(8) 0.4607(5) 0.0268(13) Uani 1 1 d .
H5C H 0.2472 -0.0125 0.5295 0.032 Uiso 1 1 calc R
H5D H 0.2647 0.0073 0.4019 0.032 Uiso 1 1 calc R
C1 C 0.3187(10) 0.3666(9) 0.5468(6) 0.0277(16) Uani 1 1 d .
C2 C 0.4305(9) 0.4951(9) -0.1725(6) 0.0250(15) Uani 1 1 d .
C3 C 1.1489(10) -0.5648(9) 0.1739(6) 0.0267(15) Uani 1 1 d .
C4 C -0.0082(10) 0.1756(9) 0.0186(6) 0.0303(16) Uani 1 1 d .
H4C H 0.0336 0.2749 -0.0017 0.036 Uiso 1 1 calc R
H4D H -0.1020 0.2062 0.0807 0.036 Uiso 1 1 calc R
C5 C 0.1032(10) -0.1475(9) 0.0891(6) 0.0270(15) Uani 1 1 d .
H5A H 0.0125 -0.1259 0.1531 0.032 Uiso 1 1 calc R
H5B H 0.2175 -0.2557 0.1147 0.032 Uiso 1 1 calc R
C6 C 0.1359(10) -0.1609(9) 0.4560(6) 0.0297(16) Uani 1 1 d .
H6A H 0.2540 -0.2700 0.4675 0.036 Uiso 1 1 calc R
H6B H 0.0791 -0.1530 0.3791 0.036 Uiso 1 1 calc R
C7 C 0.0062(10) 0.1700(9) 0.4496(6) 0.0318(17) Uani 1 1 d .
H7A H -0.0555 0.1896 0.3726 0.038 Uiso 1 1 calc R
H7B H 0.0421 0.2714 0.4561 0.038 Uiso 1 1 calc R

loop_
_atom_site_aniso_label
_atom_site_aniso_U_11
_atom_site_aniso_U_22
_atom_site_aniso_U_33
_atom_site_aniso_U_23
_atom_site_aniso_U_13
_atom_site_aniso_U_12
Cu1 0.0255(5) 0.0274(5) 0.0281(5) -0.0007(4) 0.0062(4) -0.0080(4)
Cu2 0.0410(6) 0.0399(6) 0.0223(5) 0.0027(4) 0.0043(4) -0.0175(5)
Cu3 0.0311(5) 0.0457(6) 0.0317(5) -0.0108(4) 0.0121(4) -0.0097(4)
S1 0.0168(8) 0.0205(8) 0.0163(8) -0.0015(6) 0.0014(6) -0.0046(6)
O1 0.040(3) 0.022(2) 0.029(3) 0.000(2) -0.010(2) -0.012(2)
O2 0.026(2) 0.026(3) 0.016(2) -0.0008(19) 0.0065(19) -0.002(2)
O3 0.017(2) 0.037(3) 0.022(2) 0.002(2) 0.0070(18) -0.009(2)
N1 0.043(4) 0.025(3) 0.031(4) -0.004(3) 0.001(3) -0.014(3)
N2 0.030(3) 0.036(4) 0.033(4) -0.002(3) 0.005(3) -0.013(3)
N3 0.031(3) 0.023(3) 0.027(3) 0.005(2) -0.007(3) -0.004(3)
N4 0.027(3) 0.029(3) 0.017(3) -0.001(2) 0.001(2) -0.017(3)
N5 0.021(3) 0.041(4) 0.019(3) -0.002(3) 0.002(2) -0.014(3)
C1 0.030(4) 0.025(4) 0.022(4) -0.002(3) 0.001(3) -0.005(3)
C2 0.021(3) 0.028(4) 0.027(4) -0.002(3) 0.001(3) -0.012(3)
C3 0.023(4) 0.029(4) 0.024(4) 0.000(3) 0.003(3) -0.008(3)
C4 0.029(4) 0.023(4) 0.037(4) -0.002(3) -0.006(3) -0.008(3)
C5 0.026(4) 0.026(4) 0.026(4) 0.009(3) -0.008(3) -0.010(3)
C6 0.028(4) 0.028(4) 0.033(4) -0.005(3) -0.002(3) -0.010(3)
C7 0.035(4) 0.022(4) 0.040(4) 0.007(3) -0.003(3) -0.016(3)

loop_
_atom_type_symbol
_atom_type_description
_atom_type_scat_dispersion_real
_atom_type_scat_dispersion_imag
_atom_type_scat_source
C C 0.0033 0.0016 'International Tables Vol C Tables 4.2.6.8 and 6.1.1.4'
H H 0.0000 0.0000 'International Tables Vol C Tables 4.2.6.8 and 6.1.1.4'
N N 0.0061 0.0033 'International Tables Vol C Tables 4.2.6.8 and 6.1.1.4'
O O 0.0106 0.0060 'International Tables Vol C Tables 4.2.6.8 and 6.1.1.4'
S S 0.1246 0.1234 'International Tables Vol C Tables 4.2.6.8 and 6.1.1.4'
Cu Cu 0.3201 1.2651 'International Tables Vol C Tables 4.2.6.8 and 6.1.1.4'

loop_
_geom_angle_atom_site_label_1
_geom_angle_atom_site_label_2
_geom_angle_atom_site_label_3
_geom_angle
_geom_angle_site_symmetry_1
_geom_angle_site_symmetry_3
C3 Cu1 N2 130.1(3) 1_465 .
C3 Cu1 O2 123.2(2) 1_465 .
N2 Cu1 O2 105.3(2) . .
C3 Cu1 Cu2 68.0(2) 1_465 .
N2 Cu1 Cu2 133.79(19) . .
O2 Cu1 Cu2 83.99(13) . .
C2 Cu2 N1 149.7(3) 2_665 .
C2 Cu2 O1 115.0(2) 2_665 .
N1 Cu2 O1 92.6(2) . .
C2 Cu2 Cu1 68.0(2) 2_665 .
N1 Cu2 Cu1 131.09(19) . .
O1 Cu2 Cu1 83.00(12) . .
C1 Cu3 N3 134.0(3) 2_656 .
C1 Cu3 S1 98.9(2) 2_656 .
N3 Cu3 S1 123.60(18) . .
O3 S1 O1 107.4(3) . .
O3 S1 O2 103.6(3) . .
O1 S1 O2 106.0(3) . .
O3 S1 Cu3 105.1(2) . .
O1 S1 Cu3 106.56(19) . .
O2 S1 Cu3 126.99(18) . .
S1 O1 Cu2 120.4(3) . .
S1 O2 Cu1 118.7(2) . .
S1 O3 N5 131.6(3) . .
S1 O3 N4 114.0(3) . .
N5 O3 N4 114.4(2) . .
C1 N1 Cu2 177.3(6) . .
C2 N2 Cu1 164.3(6) . .
C3 N3 Cu3 177.1(5) . .
C4 N4 C5 111.2(5) . .
C4 N4 O3 120.5(4) . .
C5 N4 O3 103.1(4) . .
C7 N5 C6 111.5(5) . .
C7 N5 O3 108.3(4) . .
C6 N5 O3 98.5(4) . .
N1 C1 Cu3 177.8(6) . 2_656
N2 C2 Cu2 171.9(6) . 2_665
N3 C3 Cu1 171.5(6) . 1_645
N4 C4 C5 109.8(5) . 2
N4 C5 C4 110.3(5) . 2
N5 C6 C7 110.1(5) . 2_556
N5 C7 C6 111.0(6) . 2_556

loop_
_geom_bond_atom_site_label_1
_geom_bond_atom_site_label_2
_geom_bond_distance
_geom_bond_site_symmetry_2
Cu1 C3 1.890(7) 1_465
Cu1 N2 1.936(6) .
Cu1 O2 2.098(4) .
Cu1 Cu2 2.876(2) .
Cu2 C2 1.886(7) 2_665
Cu2 N1 1.926(6) .
Cu2 O1 2.266(5) .
Cu3 C1 1.902(7) 2_656
Cu3 N3 1.909(6) .
Cu3 S1 2.413(2) .
S1 O3 1.509(5) .
S1 O1 1.513(5) .
S1 O2 1.532(5) .
O3 N5 2.673(7) .
O3 N4 2.778(7) .
N1 C1 1.153(8) .
N2 C2 1.165(9) .
N3 C3 1.167(8) .
N4 C4 1.473(8) .
N4 C5 1.488(8) .
N5 C7 1.485(8) .
N5 C6 1.492(9) .
C1 Cu3 1.902(7) 2_656
C2 Cu2 1.886(7) 2_665
C3 Cu1 1.890(7) 1_645
C4 C5 1.524(9) 2
C5 C4 1.524(9) 2
C6 C7 1.508(10) 2_556
C7 C6 1.508(10) 2_556
